data_4334995
loop_
_publ_author_name
'Hayato Ikeda'
'Akitaka Ito'
'Eri Sakuda'
'Noboru Kitamura'
'Tsutomu Takayama'
'Tsutomu Sekine'
'Atsushi Shinohara'
'Takashi Yoshimura'

_publ_section_title
;
 Excited-State Characteristics of Tetracyanidonitridorhenium(V) and
 -technetium(V) Complexes with N-Heteroaromatic Ligands
;
_journal_name_full 'Inorganic Chemistry'
_journal_page_first 6319
_journal_page_last 6327
_journal_paper_doi 10.1021/ic302463v
_journal_volume 52
_journal_year 2013
_chemical_formula_moiety 'C65 H53 Cl4 N6 P2 Re'
_chemical_formula_sum 'C65 H53 Cl4 N6 P2 Re'
_chemical_formula_weight 1308.14
_space_group_IT_number 33
_symmetry_cell_setting orthorhombic
_symmetry_Int_Tables_number 33
_symmetry_space_group_name_Hall 'P 2c -2n'
_symmetry_space_group_name_H-M 'P n a 21'
_atom_sites_solution_hydrogens geom
_atom_sites_solution_primary direct
_atom_sites_solution_secondary difmap
_cell_angle_alpha 90.0000
_cell_angle_beta 90.0000
_cell_angle_gamma 90.0000
_cell_formula_units_Z 4
_cell_length_a 17.8025(18)
_cell_length_b 13.3672(14)
_cell_length_c 25.167(4)
_cell_measurement_reflns_used 48209
_cell_measurement_temperature 170
_cell_measurement_theta_max 27.55
_cell_measurement_theta_min 3.05
_cell_volume 5989.0(13)
_computing_cell_refinement 'RAPID AUTO'
_computing_data_collection 'RAPID AUTO (Rigaku, ????)'
_computing_data_reduction 'RAPID AUTO'
_computing_molecular_graphics 'CrystalStructure 4.0'
_computing_publication_material 'CrystalStructure 4.0 (Rigaku, 2010)'
_computing_structure_refinement 'SHELXL97 (Sheldrick, 2008)'
_computing_structure_solution 'SIR2004 (Burla, et al., 2005)'
_diffrn_ambient_temperature 170
_diffrn_detector_area_resol_mean 10.000
_diffrn_measured_fraction_theta_full 0.998
_diffrn_measured_fraction_theta_max 0.998
_diffrn_measurement_device_type 'Rigaku R-AXIS RAPID'
_diffrn_measurement_method \w
_diffrn_radiation_type 'Mo K\a'
_diffrn_radiation_wavelength 0.71075
_diffrn_reflns_av_R_equivalents 0.1354
_diffrn_reflns_limit_h_max 23
_diffrn_reflns_limit_h_min -23
_diffrn_reflns_limit_k_max 15
_diffrn_reflns_limit_k_min -17
_diffrn_reflns_limit_l_max 32
_diffrn_reflns_limit_l_min -32
_diffrn_reflns_number 56928
_diffrn_reflns_theta_full 27.48
_diffrn_reflns_theta_max 27.48
_diffrn_standards_number 0
_exptl_absorpt_coefficient_mu 2.307
_exptl_absorpt_correction_T_max 0.831
_exptl_absorpt_correction_T_min 0.597
_exptl_absorpt_correction_type refdelf
_exptl_absorpt_process_details '(Walker & Stuart, 1983)'
_exptl_crystal_colour yellow
_exptl_crystal_density_diffrn 1.451
_exptl_crystal_description platelet
_exptl_crystal_F_000 2632.00
_exptl_crystal_size_max 0.240
_exptl_crystal_size_mid 0.180
_exptl_crystal_size_min 0.080
_refine_diff_density_max 2.930
_refine_diff_density_min -1.370
_refine_ls_abs_structure_details 'Flack, H. D. (1983), Acta Cryst. A39, 876-881.  6698 Friedel Pairs'
_refine_ls_abs_structure_Flack 0.591(15)
_refine_ls_extinction_method none
_refine_ls_goodness_of_fit_ref 1.056
_refine_ls_hydrogen_treatment constr
_refine_ls_number_parameters 703
_refine_ls_number_reflns 13709
_refine_ls_number_restraints 1
_refine_ls_R_factor_gt 0.0815
_refine_ls_shift/su_max 0.002
_refine_ls_structure_factor_coef Fsqd
_refine_ls_weighting_details 'w = 1/[\s^2^(Fo^2^)+(0.1474P)^2^+28.1461P] where P=(Fo^2^+2Fc^2^)/3'
_refine_ls_weighting_scheme calc
_refine_ls_wR_factor_ref 0.2556
_reflns_number_gt 10936
_reflns_number_total 13709
_reflns_threshold_expression F^2^>2.0\s(F^2^)
_cod_data_source_file ic302463v_si_002_04.cif
_cod_data_source_block (PPh4)2[ReN(CN)4(ppy)]
_cod_original_cell_volume 5989.1(12)
_cod_database_code 4334995

loop_
_symmetry_equiv_pos_site_id
_symmetry_equiv_pos_as_xyz
1 +X,+Y,+Z
2 1/2-X,1/2+Y,1/2+Z
3 1/2+X,1/2-Y,+Z
4 -X,-Y,1/2+Z

loop_
_atom_site_label
_atom_site_type_symbol
_atom_site_fract_x
_atom_site_fract_y
_atom_site_fract_z
_atom_site_U_iso_or_equiv
_atom_site_adp_type
_atom_site_occupancy
_atom_site_symmetry_multiplicity
_atom_site_calc_flag
_atom_site_refinement_flags
Re1 Re 0.40946(2) 0.97003(2) 0.83820(3) 0.03199(15) Uani 1.0 4 d .
Cl1 Cl 0.0455(3) 0.8868(6) 0.7269(3) 0.100(2) Uani 1.0 4 d .
Cl2 Cl 0.1568(6) 0.7365(7) 0.7258(4) 0.148(4) Uani 1.0 4 d .
Cl3 Cl 0.5785(8) 1.2975(6) 0.9664(4) 0.170(6) Uani 1.0 4 d .
Cl4 Cl 0.5412(6) 1.3586(8) 0.8620(3) 0.140(4) Uani 1.0 4 d .
P1 P 0.31156(19) 0.4224(3) 0.61934(13) 0.0365(7) Uani 1.0 4 d .
P2 P 0.21355(18) -0.0399(3) 0.54366(13) 0.0328(6) Uani 1.0 4 d .
N1 N 0.4590(8) 1.0769(9) 0.8457(5) 0.052(3) Uani 1.0 4 d .
N2 N 0.4224(8) 0.9448(10) 0.7089(5) 0.046(3) Uani 1.0 4 d .
N3 N 0.5554(6) 0.8237(10) 0.8533(5) 0.051(3) Uani 1.0 4 d .
N4 N 0.3624(8) 0.9288(9) 0.9610(5) 0.050(3) Uani 1.0 4 d .
N5 N 0.2339(8) 1.0395(9) 0.8344(9) 0.060(3) Uani 1.0 4 d .
N6 N 0.3478(6) 0.8004(7) 0.8254(4) 0.034(3) Uani 1.0 4 d .
C1 C 0.4204(9) 0.9530(12) 0.7544(8) 0.046(4) Uani 1.0 4 d .
C2 C 0.5023(8) 0.8782(9) 0.8473(5) 0.044(4) Uani 1.0 4 d .
C3 C 0.3816(8) 0.9419(9) 0.9166(5) 0.033(3) Uani 1.0 4 d .
C4 C 0.2953(8) 1.0188(8) 0.8335(8) 0.043(3) Uani 1.0 4 d .
C5 C 0.2790(6) 0.7776(9) 0.8439(7) 0.042(3) Uani 1.0 4 d .
C6 C 0.2508(6) 0.6810(9) 0.8451(7) 0.040(3) Uani 1.0 4 d .
C7 C 0.2949(7) 0.6014(10) 0.8249(5) 0.040(3) Uani 1.0 4 d .
C8 C 0.3626(7) 0.6249(9) 0.8037(5) 0.036(3) Uani 1.0 4 d .
C9 C 0.3896(7) 0.7238(10) 0.8043(5) 0.038(3) Uani 1.0 4 d .
C10 C 0.2636(9) 0.4983(11) 0.8273(5) 0.043(3) Uani 1.0 4 d .
C11 C 0.1900(8) 0.4769(10) 0.8233(6) 0.044(4) Uani 1.0 4 d .
C12 C 0.1642(9) 0.3768(10) 0.8264(6) 0.055(4) Uani 1.0 4 d .
C13 C 0.2147(8) 0.3000(9) 0.8363(9) 0.054(3) Uani 1.0 4 d .
C14 C 0.2913(9) 0.3200(9) 0.8399(9) 0.060(4) Uani 1.0 4 d .
C15 C 0.3145(7) 0.4191(8) 0.8357(8) 0.047(3) Uani 1.0 4 d .
C16 C 0.3409(10) 0.5531(10) 0.6232(6) 0.048(4) Uani 1.0 4 d .
C17 C 0.3066(12) 0.6155(11) 0.6597(7) 0.061(4) Uani 1.0 4 d .
C18 C 0.3391(16) 0.7119(12) 0.6654(8) 0.087(8) Uani 1.0 4 d .
C19 C 0.4096(14) 0.7366(16) 0.6351(8) 0.083(8) Uani 1.0 4 d .
C20 C 0.4343(12) 0.6784(13) 0.6042(9) 0.071(5) Uani 1.0 4 d .
C21 C 0.4058(10) 0.5794(12) 0.5941(7) 0.058(4) Uani 1.0 4 d .
C22 C 0.2117(8) 0.4097(10) 0.6306(5) 0.041(3) Uani 1.0 4 d .
C23 C 0.1831(10) 0.4263(15) 0.6821(6) 0.063(5) Uani 1.0 4 d .
C24 C 0.1058(10) 0.4206(16) 0.6880(7) 0.061(5) Uani 1.0 4 d .
C25 C 0.0583(8) 0.3978(16) 0.6460(7) 0.066(5) Uani 1.0 4 d .
C26 C 0.0853(8) 0.3729(14) 0.5970(7) 0.053(4) Uani 1.0 4 d .
C27 C 0.1650(8) 0.3809(11) 0.5888(6) 0.045(3) Uani 1.0 4 d .
C28 C 0.3345(7) 0.3794(10) 0.5539(5) 0.042(3) Uani 1.0 4 d .
C29 C 0.3162(8) 0.4319(12) 0.5105(6) 0.046(3) Uani 1.0 4 d .
C30 C 0.3305(8) 0.4010(13) 0.4603(6) 0.051(4) Uani 1.0 4 d .
C31 C 0.3648(8) 0.3085(15) 0.4544(6) 0.059(5) Uani 1.0 4 d .
C32 C 0.3852(9) 0.2535(12) 0.4971(7) 0.058(4) Uani 1.0 4 d .
C33 C 0.3719(8) 0.2846(10) 0.5471(6) 0.049(3) Uani 1.0 4 d .
C34 C 0.3612(7) 0.3531(11) 0.6691(5) 0.041(3) Uani 1.0 4 d .
C35 C 0.3352(9) 0.2622(11) 0.6856(7) 0.054(4) Uani 1.0 4 d .
C36 C 0.3743(10) 0.2066(12) 0.7232(6) 0.056(4) Uani 1.0 4 d .
C37 C 0.4404(9) 0.2458(12) 0.7446(6) 0.051(4) Uani 1.0 4 d .
C38 C 0.4645(9) 0.3368(12) 0.7304(7) 0.055(4) Uani 1.0 4 d .
C39 C 0.4254(9) 0.3940(13) 0.6928(6) 0.050(4) Uani 1.0 4 d .
C40 C 0.1552(8) 0.0290(9) 0.4996(6) 0.038(3) Uani 1.0 4 d .
C41 C 0.1741(10) 0.1285(13) 0.4840(6) 0.056(4) Uani 1.0 4 d .
C42 C 0.1284(10) 0.1833(11) 0.4548(7) 0.058(4) Uani 1.0 4 d .
C43 C 0.0578(12) 0.1420(14) 0.4396(6) 0.070(6) Uani 1.0 4 d .
C44 C 0.0348(10) 0.0489(13) 0.4545(7) 0.058(4) Uani 1.0 4 d .
C45 C 0.0858(9) -0.0117(13) 0.4848(7) 0.051(4) Uani 1.0 4 d .
C46 C 0.1990(7) 0.0103(11) 0.6087(5) 0.036(3) Uani 1.0 4 d .
C47 C 0.1558(7) 0.0927(10) 0.6174(6) 0.039(3) Uani 1.0 4 d .
C48 C 0.1481(9) 0.1306(11) 0.6690(6) 0.052(4) Uani 1.0 4 d .
C49 C 0.1828(8) 0.0929(12) 0.7101(6) 0.051(4) Uani 1.0 4 d .
C50 C 0.2283(8) 0.0072(12) 0.7039(6) 0.046(3) Uani 1.0 4 d .
C51 C 0.2377(9) -0.0357(11) 0.6536(6) 0.046(3) Uani 1.0 4 d .
C52 C 0.3089(8) -0.0265(8) 0.5229(5) 0.035(3) Uani 1.0 4 d .
C53 C 0.3251(8) -0.0223(9) 0.4684(6) 0.041(3) Uani 1.0 4 d .
C54 C 0.3995(9) -0.0192(11) 0.4530(7) 0.048(4) Uani 1.0 4 d .
C55 C 0.4566(9) -0.0220(12) 0.4897(8) 0.058(4) Uani 1.0 4 d .
C56 C 0.4418(9) -0.0281(10) 0.5433(7) 0.049(4) Uani 1.0 4 d .
C57 C 0.3695(8) -0.0302(10) 0.5608(6) 0.044(3) Uani 1.0 4 d .
C58 C 0.1897(7) -0.1714(7) 0.5417(5) 0.035(3) Uani 1.0 4 d .
C59 C 0.1481(8) -0.2107(10) 0.5825(6) 0.044(3) Uani 1.0 4 d .
C60 C 0.1288(9) -0.3136(11) 0.5787(6) 0.052(4) Uani 1.0 4 d .
C61 C 0.1475(8) -0.3656(11) 0.5326(7) 0.051(4) Uani 1.0 4 d .
C62 C 0.1824(12) -0.3243(9) 0.4941(8) 0.065(5) Uani 1.0 4 d .
C63 C 0.2095(9) -0.2226(10) 0.4976(7) 0.052(4) Uani 1.0 4 d .
C64 C 0.1146(15) 0.8329(19) 0.7673(11) 0.095(7) Uani 1.0 4 d .
C65 C 0.5212(16) 1.272(2) 0.9119(11) 0.107(9) Uani 1.0 4 d .
H1 H 0.2482 0.8304 0.8567 0.0502 Uiso 1.0 4 calc R
H2 H 0.2024 0.6682 0.8594 0.0476 Uiso 1.0 4 calc R
H3 H 0.3923 0.5737 0.7881 0.0437 Uiso 1.0 4 calc R
H4 H 0.4378 0.7379 0.7899 0.0458 Uiso 1.0 4 calc R
H5 H 0.1549 0.5295 0.8182 0.0534 Uiso 1.0 4 calc R
H6 H 0.1124 0.3624 0.8217 0.0654 Uiso 1.0 4 calc R
H7 H 0.1970 0.2335 0.8406 0.0643 Uiso 1.0 4 calc R
H8 H 0.3266 0.2676 0.8451 0.0714 Uiso 1.0 4 calc R
H9 H 0.3665 0.4339 0.8386 0.0564 Uiso 1.0 4 calc R
H10 H 0.2640 0.5951 0.6796 0.0729 Uiso 1.0 4 calc R
H11 H 0.3165 0.7603 0.6880 0.1044 Uiso 1.0 4 calc R
H12 H 0.4343 0.7986 0.6408 0.0994 Uiso 1.0 4 calc R
H13 H 0.4768 0.6990 0.5842 0.0855 Uiso 1.0 4 calc R
H14 H 0.4290 0.5351 0.5696 0.0699 Uiso 1.0 4 calc R
H15 H 0.2152 0.4406 0.7112 0.0752 Uiso 1.0 4 calc R
H16 H 0.0845 0.4328 0.7220 0.0735 Uiso 1.0 4 calc R
H17 H 0.0056 0.3995 0.6515 0.0787 Uiso 1.0 4 calc R
H18 H 0.0527 0.3512 0.5694 0.0640 Uiso 1.0 4 calc R
H19 H 0.1859 0.3665 0.5549 0.0538 Uiso 1.0 4 calc R
H20 H 0.2918 0.4944 0.5152 0.0547 Uiso 1.0 4 calc R
H21 H 0.3175 0.4409 0.4305 0.0614 Uiso 1.0 4 calc R
H22 H 0.3741 0.2833 0.4197 0.0714 Uiso 1.0 4 calc R
H23 H 0.4097 0.1911 0.4917 0.0699 Uiso 1.0 4 calc R
H24 H 0.3866 0.2455 0.5768 0.0583 Uiso 1.0 4 calc R
H25 H 0.2897 0.2366 0.6713 0.0643 Uiso 1.0 4 calc R
H26 H 0.3564 0.1428 0.7340 0.0676 Uiso 1.0 4 calc R
H27 H 0.4684 0.2076 0.7695 0.0608 Uiso 1.0 4 calc R
H28 H 0.5089 0.3630 0.7461 0.0659 Uiso 1.0 4 calc R
H29 H 0.4422 0.4592 0.6836 0.0602 Uiso 1.0 4 calc R
H30 H 0.2208 0.1559 0.4949 0.0669 Uiso 1.0 4 calc R
H31 H 0.1423 0.2489 0.4441 0.0693 Uiso 1.0 4 calc R
H32 H 0.0253 0.1812 0.4181 0.0838 Uiso 1.0 4 calc R
H33 H -0.0137 0.0248 0.4452 0.0693 Uiso 1.0 4 calc R
H34 H 0.0727 -0.0781 0.4946 0.0612 Uiso 1.0 4 calc R
H35 H 0.1309 0.1244 0.5885 0.0474 Uiso 1.0 4 calc R
H36 H 0.1160 0.1865 0.6744 0.0622 Uiso 1.0 4 calc R
H37 H 0.1775 0.1231 0.7441 0.0607 Uiso 1.0 4 calc R
H38 H 0.2525 -0.0215 0.7338 0.0546 Uiso 1.0 4 calc R
H39 H 0.2684 -0.0932 0.6489 0.0549 Uiso 1.0 4 calc R
H40 H 0.2859 -0.0217 0.4428 0.0497 Uiso 1.0 4 calc R
H41 H 0.4115 -0.0149 0.4163 0.0577 Uiso 1.0 4 calc R
H42 H 0.5072 -0.0197 0.4779 0.0695 Uiso 1.0 4 calc R
H43 H 0.4820 -0.0309 0.5681 0.0586 Uiso 1.0 4 calc R
H44 H 0.3591 -0.0340 0.5977 0.0531 Uiso 1.0 4 calc R
H45 H 0.1329 -0.1711 0.6119 0.0531 Uiso 1.0 4 calc R
H46 H 0.1036 -0.3463 0.6071 0.0622 Uiso 1.0 4 calc R
H47 H 0.1338 -0.4341 0.5297 0.0607 Uiso 1.0 4 calc R
H48 H 0.1907 -0.3613 0.4625 0.0783 Uiso 1.0 4 calc R
H49 H 0.2396 -0.1936 0.4705 0.0623 Uiso 1.0 4 calc R
H50 H 0.0921 0.8033 0.7996 0.1139 Uiso 1.0 4 calc R
H51 H 0.1525 0.8833 0.7780 0.1139 Uiso 1.0 4 calc R
H52 H 0.4678 1.2772 0.9224 0.1286 Uiso 1.0 4 calc R
H53 H 0.5307 1.2034 0.8989 0.1286 Uiso 1.0 4 calc R

loop_
_atom_site_aniso_label
_atom_site_aniso_U_11
_atom_site_aniso_U_22
_atom_site_aniso_U_33
_atom_site_aniso_U_12
_atom_site_aniso_U_13
_atom_site_aniso_U_23
Re1 0.0403(3) 0.0256(2) 0.0300(2) -0.00076(15) -0.0046(3) 0.0008(3)
Cl1 0.054(3) 0.115(5) 0.133(5) -0.004(3) 0.005(3) 0.055(4)
Cl2 0.213(11) 0.140(7) 0.092(5) 0.067(8) 0.036(5) 0.032(5)
Cl3 0.320(16) 0.081(5) 0.110(6) 0.062(7) -0.072(7) -0.021(4)
Cl4 0.151(7) 0.168(8) 0.102(5) 0.077(7) -0.025(5) -0.038(5)
P1 0.0405(16) 0.0332(15) 0.0359(15) 0.0031(13) 0.0004(13) 0.0015(13)
P2 0.0326(15) 0.0307(15) 0.0350(15) -0.0011(12) -0.0013(12) 0.0008(11)
N1 0.064(7) 0.047(6) 0.043(8) -0.017(6) 0.016(6) -0.001(6)
N2 0.059(7) 0.042(6) 0.035(6) -0.005(6) 0.011(5) -0.001(5)
N3 0.033(5) 0.057(7) 0.064(9) 0.012(6) -0.010(5) 0.001(5)
N4 0.056(7) 0.039(6) 0.054(7) -0.013(6) -0.006(6) -0.007(5)
N5 0.063(7) 0.060(7) 0.057(8) 0.020(6) 0.002(9) -0.007(8)
N6 0.030(5) 0.029(5) 0.045(7) -0.006(4) -0.002(4) -0.004(4)
C1 0.044(8) 0.030(6) 0.062(11) -0.002(6) 0.004(7) 0.012(6)
C2 0.053(7) 0.034(6) 0.044(9) -0.016(6) -0.018(6) 0.014(5)
C3 0.049(7) 0.022(5) 0.028(6) 0.003(6) -0.003(6) 0.000(5)
C4 0.049(7) 0.035(6) 0.043(8) 0.011(5) 0.007(8) 0.007(7)
C5 0.029(5) 0.034(5) 0.062(9) 0.008(5) -0.007(7) -0.008(7)
C6 0.024(5) 0.035(5) 0.060(9) -0.001(4) 0.016(6) -0.006(6)
C7 0.033(6) 0.035(6) 0.051(9) -0.002(5) -0.005(5) -0.005(5)
C8 0.032(6) 0.034(6) 0.043(7) -0.006(5) 0.005(5) -0.006(5)
C9 0.030(6) 0.041(7) 0.044(7) -0.004(5) -0.000(5) -0.002(5)
C10 0.057(8) 0.039(6) 0.033(9) 0.001(6) 0.006(6) 0.004(5)
C11 0.039(7) 0.050(8) 0.044(8) -0.001(6) -0.001(5) -0.010(5)
C12 0.063(9) 0.043(7) 0.057(11) -0.019(7) 0.010(7) -0.004(6)
C13 0.061(8) 0.034(6) 0.065(8) -0.009(6) 0.014(10) -0.003(9)
C14 0.079(10) 0.034(6) 0.066(9) 0.007(6) 0.031(11) 0.009(9)
C15 0.041(6) 0.035(6) 0.066(8) 0.005(5) 0.007(9) -0.004(9)
C16 0.072(10) 0.024(5) 0.048(8) 0.000(6) -0.014(7) 0.002(6)
C17 0.090(13) 0.041(8) 0.051(9) 0.005(8) -0.003(9) 0.005(7)
C18 0.16(3) 0.037(8) 0.064(11) 0.039(11) -0.057(13) -0.016(8)
C19 0.126(19) 0.062(12) 0.060(11) -0.043(12) -0.038(11) 0.015(10)
C20 0.080(12) 0.042(8) 0.092(14) -0.012(9) 0.005(11) -0.012(9)
C21 0.079(12) 0.037(8) 0.059(10) -0.012(7) -0.011(8) -0.001(7)
C22 0.040(7) 0.042(7) 0.041(7) 0.017(6) 0.005(5) -0.001(5)
C23 0.062(10) 0.092(13) 0.034(7) 0.036(10) 0.002(7) 0.000(8)
C24 0.053(9) 0.088(13) 0.042(8) 0.019(9) 0.013(7) -0.002(8)
C25 0.033(7) 0.112(15) 0.052(9) 0.017(9) 0.015(6) 0.034(9)
C26 0.038(7) 0.067(10) 0.055(9) 0.014(7) -0.005(6) 0.019(8)
C27 0.038(7) 0.053(8) 0.044(7) 0.014(6) 0.005(6) 0.008(6)
C28 0.040(7) 0.045(7) 0.040(7) 0.002(6) -0.004(6) -0.010(6)
C29 0.036(7) 0.051(8) 0.050(8) -0.003(6) 0.002(6) -0.005(6)
C30 0.045(7) 0.073(10) 0.035(7) -0.006(7) 0.002(6) -0.008(7)
C31 0.041(8) 0.090(12) 0.048(8) -0.005(8) 0.012(6) -0.032(9)
C32 0.046(8) 0.048(8) 0.080(12) -0.004(7) 0.023(8) -0.021(8)
C33 0.053(8) 0.038(7) 0.055(8) -0.002(6) -0.003(7) -0.006(6)
C34 0.034(6) 0.049(7) 0.040(7) -0.002(6) -0.004(5) 0.009(6)
C35 0.053(9) 0.044(8) 0.064(10) 0.006(7) 0.007(7) 0.004(7)
C36 0.058(9) 0.055(9) 0.056(9) -0.014(8) -0.013(7) 0.025(7)
C37 0.050(8) 0.051(8) 0.051(8) 0.013(7) -0.006(7) 0.025(7)
C38 0.048(8) 0.061(9) 0.056(8) -0.004(7) 0.000(7) 0.007(7)
C39 0.047(7) 0.063(10) 0.040(7) -0.006(7) -0.004(6) 0.011(7)
C40 0.045(7) 0.032(6) 0.036(7) -0.000(5) 0.002(5) 0.001(5)
C41 0.063(9) 0.058(9) 0.047(8) -0.014(8) -0.004(7) 0.014(7)
C42 0.073(11) 0.033(7) 0.068(10) 0.009(7) 0.013(8) 0.023(7)
C43 0.098(14) 0.064(11) 0.048(8) 0.060(11) 0.002(9) 0.015(7)
C44 0.049(9) 0.064(9) 0.060(10) 0.022(8) -0.012(7) -0.002(8)
C45 0.053(9) 0.042(8) 0.058(10) -0.007(6) -0.015(7) 0.008(7)
C46 0.030(6) 0.048(7) 0.031(6) -0.008(6) 0.000(5) -0.008(5)
C47 0.031(6) 0.041(7) 0.046(7) -0.007(5) 0.002(5) 0.007(6)
C48 0.056(9) 0.041(7) 0.059(9) 0.000(7) 0.019(7) -0.002(6)
C49 0.041(7) 0.064(9) 0.047(8) -0.003(7) 0.006(6) -0.013(7)
C50 0.043(7) 0.051(7) 0.042(7) -0.001(7) -0.005(6) 0.003(6)
C51 0.045(8) 0.050(8) 0.042(7) -0.011(6) 0.008(6) 0.006(6)
C52 0.036(6) 0.030(6) 0.038(7) -0.005(5) -0.006(5) -0.005(5)
C53 0.045(7) 0.037(7) 0.043(7) -0.001(6) 0.002(6) 0.003(5)
C54 0.044(8) 0.049(9) 0.051(9) -0.003(6) 0.001(6) -0.002(6)
C55 0.037(7) 0.058(10) 0.079(12) -0.005(7) -0.005(8) 0.013(8)
C56 0.042(8) 0.050(9) 0.055(9) -0.002(6) -0.015(7) 0.001(6)
C57 0.039(7) 0.050(8) 0.045(8) -0.001(6) -0.004(6) -0.003(6)
C58 0.047(7) 0.012(5) 0.046(7) -0.005(5) -0.007(6) 0.006(4)
C59 0.049(8) 0.037(7) 0.046(7) 0.003(6) -0.003(6) 0.004(6)
C60 0.054(9) 0.047(8) 0.054(8) -0.021(7) -0.015(7) 0.015(7)
C61 0.032(7) 0.041(7) 0.078(11) -0.001(6) -0.007(7) 0.003(7)
C62 0.104(14) 0.013(6) 0.078(11) 0.002(7) -0.002(10) -0.008(6)
C63 0.052(8) 0.024(6) 0.080(10) -0.004(6) 0.018(8) 0.006(6)
C64 0.095(15) 0.081(14) 0.109(18) -0.004(13) 0.034(15) 0.007(13)
C65 0.105(18) 0.100(18) 0.117(19) -0.013(15) -0.007(15) -0.046(16)

loop_
_atom_type_symbol
_atom_type_description
_atom_type_scat_dispersion_real
_atom_type_scat_dispersion_imag
_atom_type_scat_source
C C 0.0033 0.0016
;
International Tables for Crystallography
(1992, Vol. C, Tables 4.2.6.8 and 6.1.1.4)
;
H H 0.0000 0.0000
;
International Tables for Crystallography
(1992, Vol. C, Table 6.1.1.4)
;
N N 0.0061 0.0033
;
International Tables for Crystallography
(1992, Vol. C, Tables 4.2.6.8 and 6.1.1.4)
;
P P 0.1023 0.0942
;
International Tables for Crystallography
(1992, Vol. C, Tables 4.2.6.8 and 6.1.1.4)
;
Re Re -1.0185 7.2310
;
International Tables for Crystallography
(1992, Vol. C, Tables 4.2.6.8 and 6.1.1.4)
;
Cl Cl 0.1484 0.1585
;
International Tables for Crystallography
(1992, Vol. C, Tables 4.2.6.8 and 6.1.1.4)
;

loop_
_geom_angle_atom_site_label_1
_geom_angle_atom_site_label_2
_geom_angle_atom_site_label_3
_geom_angle
_geom_angle_publ_flag
N1 Re1 N6 174.1(5) yes
N1 Re1 C1 98.8(6) yes
N1 Re1 C2 94.1(6) yes
N1 Re1 C3 99.9(6) yes
N1 Re1 C4 104.1(6) yes
N6 Re1 C1 79.5(5) yes
N6 Re1 C2 80.2(4) yes
N6 Re1 C3 81.7(4) yes
N6 Re1 C4 81.6(4) yes
C1 Re1 C2 88.4(6) yes
C1 Re1 C3 161.2(6) yes
C1 Re1 C4 93.7(7) yes
C2 Re1 C3 88.8(5) yes
C2 Re1 C4 161.0(5) yes
C3 Re1 C4 83.1(7) yes
C16 P1 C22 111.3(7) yes
C16 P1 C28 106.9(7) yes
C16 P1 C34 108.4(7) yes
C22 P1 C28 109.8(6) yes
C22 P1 C34 109.1(6) yes
C28 P1 C34 111.4(6) yes
C40 P2 C46 107.0(6) yes
C40 P2 C52 108.7(6) yes
C40 P2 C58 110.5(6) yes
C46 P2 C52 111.6(6) yes
C46 P2 C58 110.8(6) yes
C52 P2 C58 108.3(6) yes
Re1 N6 C5 123.5(8) yes
Re1 N6 C9 118.8(8) yes
C5 N6 C9 117.3(10) yes
Re1 C1 N2 176.4(14) yes
Re1 C2 N3 178.6(11) yes
Re1 C3 N4 176.5(12) yes
Re1 C4 N5 174.4(16) yes
N6 C5 C6 123.3(11) yes
C5 C6 C7 119.4(11) yes
C6 C7 C8 117.4(11) yes
C6 C7 C10 118.2(11) yes
C8 C7 C10 124.4(12) yes
C7 C8 C9 121.2(12) yes
N6 C9 C8 121.3(11) yes
C7 C10 C11 124.0(13) yes
C7 C10 C15 117.4(12) yes
C11 C10 C15 118.6(13) yes
C10 C11 C12 120.8(14) yes
C11 C12 C13 119.9(14) yes
C12 C13 C14 120.3(12) yes
C13 C14 C15 117.9(12) yes
C10 C15 C14 122.4(12) yes
P1 C16 C17 119.1(12) yes
P1 C16 C21 116.4(11) yes
C17 C16 C21 123.7(14) yes
C16 C17 C18 115.9(17) yes
C17 C18 C19 119.1(17) yes
C18 C19 C20 120(2) yes
C19 C20 C21 126(3) yes
C16 C21 C20 115.1(16) yes
P1 C22 C23 119.0(11) yes
P1 C22 C27 119.5(10) yes
C23 C22 C27 121.5(13) yes
C22 C23 C24 116.7(14) yes
C23 C24 C25 122.2(15) yes
C24 C25 C26 122.0(14) yes
C25 C26 C27 117.3(14) yes
C22 C27 C26 120.0(13) yes
P1 C28 C29 121.8(11) yes
P1 C28 C33 119.8(10) yes
C29 C28 C33 118.3(13) yes
C28 C29 C30 123.9(15) yes
C29 C30 C31 117.0(14) yes
C30 C31 C32 121.1(15) yes
C31 C32 C33 121.8(16) yes
C28 C33 C32 117.7(14) yes
P1 C34 C35 120.4(11) yes
P1 C34 C39 119.9(11) yes
C35 C34 C39 119.7(14) yes
C34 C35 C36 120.9(15) yes
C35 C36 C37 119.0(15) yes
C36 C37 C38 120.6(14) yes
C37 C38 C39 121.1(15) yes
C34 C39 C38 118.6(15) yes
P2 C40 C41 121.2(11) yes
P2 C40 C45 118.7(10) yes
C41 C40 C45 119.8(14) yes
C40 C41 C42 121.7(15) yes
C41 C42 C43 118.6(15) yes
C42 C43 C44 123.0(17) yes
C43 C44 C45 118.1(16) yes
C40 C45 C44 118.7(15) yes
P2 C46 C47 122.2(10) yes
P2 C46 C51 118.9(10) yes
C47 C46 C51 118.9(12) yes
C46 C47 C48 119.7(12) yes
C47 C48 C49 123.3(14) yes
C48 C49 C50 119.7(14) yes
C49 C50 C51 120.2(13) yes
C46 C51 C50 118.1(13) yes
P2 C52 C53 119.1(10) yes
P2 C52 C57 121.1(10) yes
C53 C52 C57 119.6(13) yes
C52 C53 C54 118.2(14) yes
C53 C54 C55 121.3(16) yes
C54 C55 C56 121.3(15) yes
C55 C56 C57 119.9(15) yes
C52 C57 C56 119.7(14) yes
P2 C58 C59 118.7(10) yes
P2 C58 C63 116.9(10) yes
C59 C58 C63 124.2(11) yes
C58 C59 C60 116.9(12) yes
C59 C60 C61 118.8(14) yes
C60 C61 C62 122.1(14) yes
C61 C62 C63 121.6(16) yes
C58 C63 C62 116.0(14) yes
Cl1 C64 Cl2 104.4(15) yes
Cl3 C65 Cl4 108.6(16) yes

loop_
_geom_bond_atom_site_label_1
_geom_bond_atom_site_label_2
_geom_bond_distance
_geom_bond_publ_flag
Re1 N1 1.689(12) yes
Re1 N6 2.539(10) yes
Re1 C1 2.131(18) yes
Re1 C2 2.072(13) yes
Re1 C3 2.070(12) yes
Re1 C4 2.137(13) yes
Cl1 C64 1.75(3) yes
Cl2 C64 1.82(3) yes
Cl3 C65 1.74(3) yes
Cl4 C65 1.74(3) yes
P1 C16 1.826(14) yes
P1 C22 1.809(14) yes
P1 C28 1.791(14) yes
P1 C34 1.791(14) yes
P2 C40 1.777(14) yes
P2 C46 1.788(13) yes
P2 C52 1.785(14) yes
P2 C58 1.808(11) yes
N2 C1 1.15(3) yes
N3 C2 1.203(18) yes
N4 C3 1.180(17) yes
N5 C4 1.128(19) yes
N6 C5 1.346(15) yes
N6 C9 1.372(16) yes
C5 C6 1.387(16) yes
C6 C7 1.417(17) yes
C7 C8 1.355(17) yes
C7 C10 1.488(19) yes
C8 C9 1.408(18) yes
C10 C11 1.34(2) yes
C10 C15 1.410(19) yes
C11 C12 1.42(2) yes
C12 C13 1.39(2) yes
C13 C14 1.39(2) yes
C14 C15 1.392(17) yes
C16 C17 1.38(3) yes
C16 C21 1.41(3) yes
C17 C18 1.42(3) yes
C18 C19 1.51(4) yes
C19 C20 1.18(3) yes
C20 C21 1.44(3) yes
C22 C23 1.41(2) yes
C22 C27 1.395(19) yes
C23 C24 1.39(3) yes
C24 C25 1.39(3) yes
C25 C26 1.36(3) yes
C26 C27 1.439(19) yes
C28 C29 1.34(2) yes
C28 C33 1.442(19) yes
C29 C30 1.35(2) yes
C30 C31 1.39(3) yes
C31 C32 1.35(3) yes
C32 C33 1.35(3) yes
C34 C35 1.37(2) yes
C34 C39 1.40(2) yes
C35 C36 1.39(3) yes
C36 C37 1.40(3) yes
C37 C38 1.34(3) yes
C38 C39 1.40(3) yes
C40 C41 1.43(2) yes
C40 C45 1.40(2) yes
C41 C42 1.32(3) yes
C42 C43 1.43(3) yes
C43 C44 1.36(3) yes
C44 C45 1.44(3) yes
C46 C47 1.361(18) yes
C46 C51 1.460(19) yes
C47 C48 1.40(2) yes
C48 C49 1.31(2) yes
C49 C50 1.41(3) yes
C50 C51 1.40(2) yes
C52 C53 1.40(2) yes
C52 C57 1.44(2) yes
C53 C54 1.38(2) yes
C54 C55 1.37(3) yes
C55 C56 1.38(3) yes
C56 C57 1.36(2) yes
C58 C59 1.370(19) yes
C58 C63 1.35(2) yes
C59 C60 1.42(2) yes
C60 C61 1.39(3) yes
C61 C62 1.28(3) yes
C62 C63 1.445(19) yes
